data_2208769
loop_
_publ_author_name
'Ai-Xi Hu'
'Gao Cao'
'Xin-Rong Xiao'
'Hong-Yan Wu'

_publ_section_title
;(2<i>S</i>,3S,5<i>R</i>)-2-(3-Chlorophenyl)-2-hydroxy-3,5-dimethyl-2-morpholinium
 chloride
;
_journal_coeditor_code XU2012
_journal_issue 4
_journal_name_full 'Acta Crystallographica Section E'
_journal_page_first o1584
_journal_page_last o1585
_journal_paper_doi 10.1107/S1600536806010361
_journal_volume 62
_journal_year 2006
_chemical_formula_iupac 'C12 H17 Cl N O2 + , Cl-'
_chemical_formula_moiety 'C12 H17 Cl N O2, Cl'
_chemical_formula_sum 'C12 H17 Cl2 N O2'
_chemical_formula_weight 278.17
_chemical_melting_point 476
_chemical_name_systematic
;
(2S,3S,5R)-3,5-dimethyl-2-(3-chlorophenyl)-2-morpholinolium chloride
;
_space_group_IT_number 18
_symmetry_cell_setting orthorhombic
_symmetry_space_group_name_Hall 'P 2 2ab'
_symmetry_space_group_name_H-M 'P 21 21 2'
_atom_sites_solution_hydrogens geom
_atom_sites_solution_primary direct
_atom_sites_solution_secondary difmap
_cell_angle_alpha 90.00
_cell_angle_beta 90.00
_cell_angle_gamma 90.00
_cell_formula_units_Z 4
_cell_length_a 8.718(2)
_cell_length_b 20.264(6)
_cell_length_c 7.882(2)
_cell_measurement_reflns_used 2751
_cell_measurement_temperature 294(2)
_cell_measurement_theta_max 25.1
_cell_measurement_theta_min 2.8
_cell_volume 1392.4(6)
_computing_cell_refinement 'SAINT (Bruker, 1997)'
_computing_data_collection 'SMART (Bruker, 1997)'
_computing_data_reduction SAINT
_computing_molecular_graphics 'ORTEP-3 for Windows (Farrugia, 1997)'
_computing_publication_material 'SHELXTL (Bruker, 1997)'
_computing_structure_refinement 'SHELXL-97 (Sheldrick, 1997)'
_computing_structure_solution 'SHELXS-97 (Sheldrick, 1997)'
_diffrn_ambient_temperature 294(2)
_diffrn_measured_fraction_theta_full 1.00
_diffrn_measured_fraction_theta_max 1.00
_diffrn_measurement_device_type 'Bruker SMART CCD area-detector'
_diffrn_measurement_method '\f and \w scans'
_diffrn_radiation_monochromator graphite
_diffrn_radiation_source 'fine-focus sealed tube'
_diffrn_radiation_type MoK\a
_diffrn_radiation_wavelength 0.71073
_diffrn_reflns_av_R_equivalents 0.029
_diffrn_reflns_av_sigmaI/netI 0.037
_diffrn_reflns_limit_h_max 9
_diffrn_reflns_limit_h_min -10
_diffrn_reflns_limit_k_max 25
_diffrn_reflns_limit_k_min -23
_diffrn_reflns_limit_l_max 9
_diffrn_reflns_limit_l_min -9
_diffrn_reflns_number 7875
_diffrn_reflns_theta_full 26.4
_diffrn_reflns_theta_max 26.4
_diffrn_reflns_theta_min 2.5
_diffrn_standards_interval_count 0
_diffrn_standards_interval_time 0
_diffrn_standards_number 0
_exptl_absorpt_coefficient_mu 0.456
_exptl_absorpt_correction_T_max 0.913
_exptl_absorpt_correction_T_min 0.880
_exptl_absorpt_correction_type multi-scan
_exptl_absorpt_process_details '(SADABS; Sheldrick, 2002)'
_exptl_crystal_colour colorless
_exptl_crystal_density_diffrn 1.327
_exptl_crystal_density_method 'not measured'
_exptl_crystal_description block
_exptl_crystal_F_000 584
_exptl_crystal_size_max 0.26
_exptl_crystal_size_mid 0.22
_exptl_crystal_size_min 0.20
_refine_diff_density_max 0.185
_refine_diff_density_min -0.253
_refine_ls_abs_structure_details 'Flack (1983), 1669 Friedel Pairs'
_refine_ls_abs_structure_Flack -0.02(6)
_refine_ls_extinction_method none
_refine_ls_goodness_of_fit_ref 1.026
_refine_ls_hydrogen_treatment mixed
_refine_ls_matrix_type full
_refine_ls_number_parameters 168
_refine_ls_number_reflns 2836
_refine_ls_number_restraints 0
_refine_ls_restrained_S_all 1.026
_refine_ls_R_factor_all 0.054
_refine_ls_R_factor_gt 0.035
_refine_ls_shift/su_max 0.001
_refine_ls_shift/su_mean 0.000
_refine_ls_structure_factor_coef Fsqd
_refine_ls_weighting_details 'calc w=1/[\s^2^(Fo^2^)+(0.0336P)^2^+0.2878P] where P=(Fo^2^+2Fc^2^)/3'
_refine_ls_weighting_scheme calc
_refine_ls_wR_factor_gt 0.073
_refine_ls_wR_factor_ref 0.081
_reflns_number_gt 2233
_reflns_number_total 2836
_reflns_threshold_expression I>2\s(I)
_cod_data_source_file xu2012.cif
_cod_data_source_block I
_cod_depositor_comments
;
The following automatic conversions were performed:
'_symmetry_cell_setting' value 'Orthorhombic' changed to 'orthorhombic'
according to '/home/saulius/struct/CIF-dictionaries/cif_core.dic'
dictionary named 'cif_core.dic' version 2.4.1 from 2010-06-29.

Automatic conversion script
Id: cif_fix_enum 1527 2010-12-29 10:47:43Z saulius 

The following automatic conversions were performed:

'_symmetry_cell_setting' value 'Orthorhombic' changed to
'orthorhombic' according to
/home/saulius/struct/CIF-dictionaries/cif_core.dic dictionary named
'cif_core.dic' version 2.4.1 from 2010-06-29.

Automatic conversion script
Id: cif_fix_values 1715 2011-07-08 13:25:40Z adriana 
;
_cod_original_cell_volume 1392.5(6)
_cod_database_code 2208769
_cod_database_fobs_code 2208769

loop_
_symmetry_equiv_pos_as_xyz
'x, y, z'
'-x, -y, z'
'-x+1/2, y+1/2, -z'
'x+1/2, -y+1/2, -z'

loop_
_atom_site_type_symbol
_atom_site_label
_atom_site_fract_x
_atom_site_fract_y
_atom_site_fract_z
_atom_site_U_iso_or_equiv
_atom_site_adp_type
_atom_site_calc_flag
_atom_site_refinement_flags
_atom_site_occupancy
Cl Cl1 0.20574(14) 0.47255(5) 0.70096(13) 0.1048(4) Uani d . 1
Cl Cl2 0.60525(6) 0.70082(3) 0.17444(8) 0.04791(18) Uani d . 1
N N1 -0.0422(2) 0.73185(9) 0.1520(3) 0.0319(4) Uani d . 1
H H1A 0.010(3) 0.7510(11) 0.064(3) 0.034(6) Uiso d . 1
H H1B -0.141(3) 0.7345(11) 0.129(3) 0.045(7) Uiso d . 1
O O1 0.26025(19) 0.68232(8) 0.1099(2) 0.0396(4) Uani d . 1
H H1 0.348(3) 0.6818(12) 0.139(3) 0.045(8) Uiso d . 1
O O2 0.18188(18) 0.69544(8) 0.39011(18) 0.0395(4) Uani d . 1
C C1 0.1671(2) 0.65708(11) 0.2389(3) 0.0315(5) Uani d . 1
C C2 0.0008(2) 0.66049(11) 0.1740(3) 0.0325(5) Uani d . 1
H H2 -0.0666 0.6410 0.2600 0.039 Uiso calc R 1
C C3 -0.0192(3) 0.77274(12) 0.3091(3) 0.0378(5) Uani d . 1
H H3 -0.0875 0.7562 0.3981 0.045 Uiso calc R 1
C C4 0.1445(3) 0.76354(11) 0.3659(3) 0.0412(6) Uani d . 1
H H4A 0.2129 0.7823 0.2816 0.049 Uiso calc R 1
H H4B 0.1604 0.7872 0.4715 0.049 Uiso calc R 1
C C5 -0.0268(3) 0.62530(13) 0.0063(3) 0.0489(7) Uani d . 1
H H5A -0.1313 0.6317 -0.0282 0.073 Uiso calc R 1
H H5B -0.0071 0.5790 0.0199 0.073 Uiso calc R 1
H H5C 0.0406 0.6430 -0.0785 0.073 Uiso calc R 1
C C6 -0.0589(3) 0.84404(13) 0.2734(4) 0.0549(7) Uani d . 1
H H6A 0.0089 0.8611 0.1881 0.082 Uiso calc R 1
H H6B -0.0481 0.8694 0.3755 0.082 Uiso calc R 1
H H6C -0.1629 0.8468 0.2338 0.082 Uiso calc R 1
C C7 0.2103(2) 0.58672(11) 0.2880(3) 0.0360(5) Uani d . 1
C C8 0.1861(3) 0.56363(13) 0.4516(3) 0.0462(6) Uani d . 1
H H8 0.1416 0.5908 0.5331 0.055 Uiso calc R 1
C C9 0.2287(3) 0.49982(15) 0.4921(4) 0.0566(7) Uani d . 1
C C10 0.2923(3) 0.45790(14) 0.3753(4) 0.0605(8) Uani d . 1
H H10 0.3210 0.4153 0.4053 0.073 Uiso calc R 1
C C11 0.3125(3) 0.48063(13) 0.2124(4) 0.0579(8) Uani d . 1
H H11 0.3525 0.4524 0.1305 0.069 Uiso calc R 1
C C12 0.2745(3) 0.54468(12) 0.1676(3) 0.0487(6) Uani d . 1
H H12 0.2918 0.5595 0.0576 0.058 Uiso calc R 1

loop_
_atom_site_aniso_label
_atom_site_aniso_U_11
_atom_site_aniso_U_22
_atom_site_aniso_U_33
_atom_site_aniso_U_12
_atom_site_aniso_U_13
_atom_site_aniso_U_23
Cl1 0.1339(9) 0.0946(7) 0.0859(6) 0.0208(6) 0.0158(7) 0.0540(6)
Cl2 0.0268(3) 0.0656(4) 0.0513(4) -0.0055(3) -0.0048(3) 0.0166(3)
N1 0.0198(9) 0.0429(11) 0.0330(11) -0.0016(8) 0.0003(9) -0.0003(9)
O1 0.0247(9) 0.0544(11) 0.0396(9) -0.0033(7) -0.0002(7) 0.0091(8)
O2 0.0441(9) 0.0403(9) 0.0342(8) -0.0003(8) -0.0095(7) 0.0001(7)
C1 0.0277(11) 0.0376(12) 0.0292(11) -0.0068(10) -0.0008(9) 0.0017(10)
C2 0.0248(9) 0.0372(12) 0.0356(11) -0.0036(9) -0.0004(10) -0.0005(11)
C3 0.0363(12) 0.0474(13) 0.0298(11) -0.0025(10) 0.0040(11) -0.0045(11)
C4 0.0428(14) 0.0414(14) 0.0395(14) -0.0014(10) -0.0093(10) -0.0049(11)
C5 0.0383(14) 0.0533(16) 0.0550(16) -0.0013(12) -0.0110(13) -0.0157(13)
C6 0.0534(16) 0.0511(16) 0.0601(18) 0.0115(13) -0.0077(13) -0.0136(14)
C7 0.0290(11) 0.0388(13) 0.0403(13) -0.0041(9) -0.0031(10) 0.0018(11)
C8 0.0443(15) 0.0451(15) 0.0490(14) -0.0023(12) 0.0016(12) 0.0073(12)
C9 0.0561(17) 0.0512(16) 0.0624(17) -0.0068(14) -0.0070(15) 0.0203(15)
C10 0.0521(17) 0.0388(15) 0.090(2) -0.0019(12) -0.0117(17) 0.0088(16)
C11 0.0545(17) 0.0436(17) 0.076(2) 0.0048(13) -0.0052(16) -0.0133(15)
C12 0.0478(14) 0.0476(16) 0.0506(14) 0.0013(11) -0.0017(14) -0.0020(13)

loop_
_atom_type_symbol
_atom_type_description
_atom_type_scat_dispersion_real
_atom_type_scat_dispersion_imag
_atom_type_scat_source
C C 0.0033 0.0016 'International Tables Vol C Tables 4.2.6.8 and 6.1.1.4'
H H 0.0000 0.0000 'International Tables Vol C Tables 4.2.6.8 and 6.1.1.4'
N N 0.0061 0.0033 'International Tables Vol C Tables 4.2.6.8 and 6.1.1.4'
O O 0.0106 0.0060 'International Tables Vol C Tables 4.2.6.8 and 6.1.1.4'
Cl Cl 0.1484 0.1585 'International Tables Vol C Tables 4.2.6.8 and 6.1.1.4'

loop_
_geom_angle_atom_site_label_1
_geom_angle_atom_site_label_2
_geom_angle_atom_site_label_3
_geom_angle
C3 N1 C2 113.66(18)
C3 N1 H1A 108.9(13)
C2 N1 H1A 111.6(14)
C3 N1 H1B 105.4(16)
C2 N1 H1B 109.0(15)
H1A N1 H1B 108(2)
C1 O1 H1 110.0(18)
C1 O2 C4 113.16(16)
O1 C1 O2 110.82(17)
O1 C1 C7 112.55(18)
O2 C1 C7 105.96(17)
O1 C1 C2 106.79(17)
O2 C1 C2 109.72(17)
C7 C1 C2 111.04(18)
N1 C2 C5 108.1(2)
N1 C2 C1 108.47(17)
C5 C2 C1 114.64(19)
N1 C2 H2 108.5
C5 C2 H2 108.5
C1 C2 H2 108.5
N1 C3 C4 107.65(19)
N1 C3 C6 110.04(19)
C4 C3 C6 113.0(2)
N1 C3 H3 108.7
C4 C3 H3 108.7
C6 C3 H3 108.7
O2 C4 C3 111.98(19)
O2 C4 H4A 109.2
C3 C4 H4A 109.2
O2 C4 H4B 109.2
C3 C4 H4B 109.2
H4A C4 H4B 107.9
C2 C5 H5A 109.5
C2 C5 H5B 109.5
H5A C5 H5B 109.5
C2 C5 H5C 109.5
H5A C5 H5C 109.5
H5B C5 H5C 109.5
C3 C6 H6A 109.5
C3 C6 H6B 109.5
H6A C6 H6B 109.5
C3 C6 H6C 109.5
H6A C6 H6C 109.5
H6B C6 H6C 109.5
C8 C7 C12 119.2(2)
C8 C7 C1 120.9(2)
C12 C7 C1 119.9(2)
C9 C8 C7 119.2(3)
C9 C8 H8 120.4
C7 C8 H8 120.4
C10 C9 C8 122.3(3)
C10 C9 Cl1 118.9(2)
C8 C9 Cl1 118.8(2)
C9 C10 C11 118.1(3)
C9 C10 H10 120.9
C11 C10 H10 120.9
C10 C11 C12 121.4(3)
C10 C11 H11 119.3
C12 C11 H11 119.3
C11 C12 C7 119.7(3)
C11 C12 H12 120.1
C7 C12 H12 120.1

loop_
_geom_bond_atom_site_label_1
_geom_bond_atom_site_label_2
_geom_bond_distance
Cl1 C9 1.748(3)
N1 C3 1.504(3)
N1 C2 1.504(3)
N1 H1A 0.92(2)
N1 H1B 0.88(3)
O1 C1 1.398(3)
O1 H1 0.80(3)
O2 C1 1.429(3)
O2 C4 1.431(3)
C1 C7 1.524(3)
C1 C2 1.539(3)
C2 C5 1.521(3)
C2 H2 0.9800
C3 C4 1.508(3)
C3 C6 1.512(4)
C3 H3 0.9800
C4 H4A 0.9700
C4 H4B 0.9700
C5 H5A 0.9600
C5 H5B 0.9600
C5 H5C 0.9600
C6 H6A 0.9600
C6 H6B 0.9600
C6 H6C 0.9600
C7 C8 1.388(3)
C7 C12 1.393(3)
C8 C9 1.383(4)
C8 H8 0.9300
C9 C10 1.370(4)
C10 C11 1.375(4)
C10 H10 0.9300
C11 C12 1.385(4)
C11 H11 0.9300
C12 H12 0.9300

loop_
_geom_hbond_atom_site_label_D
_geom_hbond_atom_site_label_H
_geom_hbond_atom_site_label_A
_geom_hbond_site_symmetry_A
_geom_hbond_distance_DH
_geom_hbond_distance_HA
_geom_hbond_distance_DA
_geom_hbond_angle_DHA
O1 H1 Cl2 . 0.80(3) 2.29(3) 3.074(2) 166(2)
N1 H1A Cl2 4_465 0.92(2) 2.27(2) 3.183(2) 171.3(19)
N1 H1B Cl2 1_455 0.88(3) 2.34(3) 3.142(2) 151(2)

loop_
_geom_torsion_atom_site_label_1
_geom_torsion_atom_site_label_2
_geom_torsion_atom_site_label_3
_geom_torsion_atom_site_label_4
_geom_torsion
C4 O2 C1 O1 57.8(2)
C4 O2 C1 C7 -179.80(17)
C4 O2 C1 C2 -59.8(2)
C3 N1 C2 C5 -179.57(18)
C3 N1 C2 C1 -54.7(2)
O1 C1 C2 N1 -65.1(2)
O2 C1 C2 N1 55.1(2)
C7 C1 C2 N1 171.87(18)
O1 C1 C2 C5 55.8(2)
O2 C1 C2 C5 175.98(19)
C7 C1 C2 C5 -67.2(2)
C2 N1 C3 C4 54.1(2)
C2 N1 C3 C6 177.67(19)
C1 O2 C4 C3 61.0(2)
N1 C3 C4 O2 -55.1(2)
C6 C3 C4 O2 -176.85(19)
O1 C1 C7 C8 150.6(2)
O2 C1 C7 C8 29.4(3)
C2 C1 C7 C8 -89.7(2)
O1 C1 C7 C12 -29.6(3)
O2 C1 C7 C12 -150.9(2)
C2 C1 C7 C12 90.0(2)
C12 C7 C8 C9 1.2(4)
C1 C7 C8 C9 -179.1(2)
C7 C8 C9 C10 -1.0(4)
C7 C8 C9 Cl1 177.10(19)
C8 C9 C10 C11 -0.5(4)
Cl1 C9 C10 C11 -178.7(2)
C9 C10 C11 C12 2.0(4)
C10 C11 C12 C7 -1.9(4)
C8 C7 C12 C11 0.3(3)
C1 C7 C12 C11 -179.5(2)

loop_
_cod_related_entry_id
_cod_related_entry_database
_cod_related_entry_code
1 ChemSpider 21179470
